data_7718961
loop_
_publ_author_name
'Gersib, Simon G.'
'Subasinghe, S. M. Supundrika'
'Mankad, Neal P.'

_publ_section_title
;
 Solubilizing dimolybdenum paddlewheel complexes for energy storage
 applications.
;
_journal_issue 27
_journal_name_full 'Dalton transactions (Cambridge, England : 2003)'
_journal_page_first 10546
_journal_page_last 10548
_journal_paper_doi 10.1039/d5dt01246e
_journal_volume 54
_journal_year 2025
_chemical_formula_sum 'C28 H51 Mo2 O8'
_chemical_formula_weight 707.56
_space_group_crystal_system triclinic
_space_group_IT_number 2
_space_group_name_Hall '-P 1'
_space_group_name_H-M_alt 'P -1'
_atom_sites_solution_hydrogens geom
_audit_update_record
;
2025-01-29 deposited with the CCDC.	2025-06-25 downloaded from the CCDC.
;
_cell_angle_alpha 96.742(2)
_cell_angle_beta 98.062(2)
_cell_angle_gamma 99.026(2)
_cell_formula_units_Z 1
_cell_length_a 5.4859(4)
_cell_length_b 9.5060(7)
_cell_length_c 15.6945(11)
_cell_measurement_reflns_used 9843
_cell_measurement_temperature 100.(2)
_cell_measurement_theta_max 30.82
_cell_measurement_theta_min 2.39
_cell_volume 792.15(10)
_computing_molecular_graphics 'shelXle (C.B. Huebschle, rev 924)'
_computing_structure_refinement 'SHELXL-2018/3 (Sheldrick, 2018)'
_computing_structure_solution 'SHELXT 2014/5 (Sheldrick, 2014)'
_diffrn_ambient_temperature 100.(2)
_diffrn_measured_fraction_theta_full 1.000
_diffrn_measured_fraction_theta_max 1.000
_diffrn_measurement_device_type 'Bruker APEX-II CCD'
_diffrn_measurement_method '\f and \w scans'
_diffrn_radiation_type 'Mo K\a'
_diffrn_radiation_wavelength 0.71073
_diffrn_reflns_av_R_equivalents 0.0416
_diffrn_reflns_av_unetI/netI 0.0263
_diffrn_reflns_limit_h_max 7
_diffrn_reflns_limit_h_min -7
_diffrn_reflns_limit_k_max 13
_diffrn_reflns_limit_k_min -13
_diffrn_reflns_limit_l_max 22
_diffrn_reflns_limit_l_min -22
_diffrn_reflns_number 31924
_diffrn_reflns_theta_full 30.51
_diffrn_reflns_theta_max 30.51
_diffrn_reflns_theta_min 2.39
_exptl_absorpt_coefficient_mu 0.835
_exptl_absorpt_correction_T_max 0.97
_exptl_absorpt_correction_T_min 0.89
_exptl_absorpt_correction_type multi-scan
_exptl_absorpt_process_details
;
;
_exptl_crystal_density_diffrn 1.483
_exptl_crystal_density_method 'not measured'
_exptl_crystal_description block
_exptl_crystal_F_000 367
_exptl_crystal_size_max 0.150
_exptl_crystal_size_mid 0.054
_exptl_crystal_size_min 0.034
_refine_diff_density_max 4.432
_refine_diff_density_min -1.890
_refine_ls_extinction_coef 0.0065(10)
_refine_ls_extinction_method 'SHELXL-2018/3 (Sheldrick 2018)'
_refine_ls_goodness_of_fit_ref 1.192
_refine_ls_hydrogen_treatment constr
_refine_ls_matrix_type full
_refine_ls_number_parameters 246
_refine_ls_number_reflns 4841
_refine_ls_number_restraints 204
_refine_ls_restrained_S_all 1.169
_refine_ls_R_factor_all 0.0623
_refine_ls_R_factor_gt 0.0454
_refine_ls_shift/su_max 0.001
_refine_ls_shift/su_mean 0.000
_refine_ls_structure_factor_coef Fsqd
_refine_ls_weighting_details 'w=1/[\s^2^(Fo^2^)+4.3310P] where P=(Fo^2^+2Fc^2^)/3'
_refine_ls_weighting_scheme calc
_refine_ls_wR_factor_gt 0.0915
_refine_ls_wR_factor_ref 0.1077
_reflns_number_gt 4145
_reflns_number_total 4841
_reflns_threshold_expression 'I > 2\s(I)'
_cod_data_source_file d5dt01246e2.cif
_cod_data_source_block sg39
_cod_depositor_comments 'Adding full bibliography for 7718960--7718962.cif.'
_cod_database_code 7718961

loop_
_space_group_symop_operation_xyz
'x, y, z'
'-x, -y, -z'

loop_
_atom_site_type_symbol
_atom_site_label
_atom_site_fract_x
_atom_site_fract_y
_atom_site_fract_z
_atom_site_U_iso_or_equiv
_atom_site_adp_type
_atom_site_calc_flag
_atom_site_refinement_flags_adp
_atom_site_refinement_flags_occupancy
_atom_site_refinement_flags_posn
_atom_site_occupancy
_atom_site_disorder_assembly
_atom_site_disorder_group
Mo Mo1 0.67897(5) 0.56215(3) 0.50937(2) 0.01378(9) Uani d . . . 1.0 . .
O O1 0.5446(4) 0.7574(2) 0.52899(16) 0.0168(4) Uani d . . . 1.0 . .
O O2 0.1640(4) 0.6284(2) 0.51097(14) 0.0114(4) Uani d . . . 1.0 . .
O O3 0.6549(5) 0.5736(3) 0.37606(16) 0.0203(5) Uani d . . . 1.0 . .
O O4 0.2761(5) 0.4402(3) 0.35537(15) 0.0200(5) Uani d . . . 1.0 . .
C C1 0.3130(6) 0.7498(3) 0.5276(2) 0.0149(5) Uani d U . . 1.0 . .
C C2 0.2065(7) 0.8827(4) 0.5505(3) 0.0273(8) Uani d U . . 1.0 . .
H H2A 0.308656 0.964198 0.530701 0.033 Uiso calc U . R 1.0 A 1
H H2B 0.035713 0.869332 0.516919 0.033 Uiso calc U . R 1.0 A 1
C C3A 0.1928(17) 0.9210(7) 0.6363(5) 0.0172(13) Uani d U P . 0.499(7) B 1
H H3A 0.251277 0.868736 0.680594 0.021 Uiso calc U P R 0.499(7) B 1
C C4A 0.0748(13) 1.0558(7) 0.6550(5) 0.0178(14) Uani d U P . 0.499(7) B 1
H H4BA 0.145744 1.130167 0.621821 0.021 Uiso calc U P R 0.499(7) B 1
H H4BB -0.10711 1.030584 0.633296 0.021 Uiso calc U P R 0.499(7) B 1
C C5A 0.1138(13) 1.1203(8) 0.7508(5) 0.0220(15) Uani d U P . 0.499(7) B 1
H H5A 0.29672 1.156948 0.769912 0.026 Uiso calc U P R 0.499(7) B 1
C C6A -0.0220(17) 1.2487(9) 0.7607(6) 0.0262(16) Uani d U P . 0.499(7) B 1
H H6AA 0.022101 1.298347 0.820609 0.039 Uiso calc U P R 0.499(7) B 1
H H6AB -0.203122 1.214656 0.747304 0.039 Uiso calc U P R 0.499(7) B 1
H H6AC 0.027928 1.315416 0.720643 0.039 Uiso calc U P R 0.499(7) B 1
C C7A 0.0313(17) 1.0119(10) 0.8090(5) 0.0297(18) Uani d U P . 0.499(7) B 1
H H7AA 0.061494 1.059043 0.869463 0.045 Uiso calc U P R 0.499(7) B 1
H H7AB 0.126575 0.933158 0.804076 0.045 Uiso calc U P R 0.499(7) B 1
H H7AC -0.147464 0.973441 0.791251 0.045 Uiso calc U P R 0.499(7) B 1
C C3B 0.3069(17) 0.9300(7) 0.6598(5) 0.0169(13) Uani d U P . 0.501(7) B 2
H H3BA 0.240085 0.851352 0.690877 0.02 Uiso calc U P R 0.501(7) B 2
H H3BB 0.491764 0.944058 0.671867 0.02 Uiso calc U P R 0.501(7) B 2
C C4B 0.2210(12) 1.0678(7) 0.6932(4) 0.0171(13) Uani d U P . 0.501(7) B 2
H H4BC 0.262151 1.140007 0.654392 0.021 Uiso calc U P R 0.501(7) B 2
H H4BD 0.318374 1.105573 0.751593 0.021 Uiso calc U P R 0.501(7) B 2
C C5B -0.0573(12) 1.0543(7) 0.6995(5) 0.0182(13) Uani d U P . 0.501(7) B 2
H H5B -0.155549 1.00444 0.642529 0.022 Uiso calc U P R 0.501(7) B 2
C C6B -0.1275(16) 1.2037(8) 0.7167(6) 0.0263(17) Uani d U P . 0.501(7) B 2
H H6BA -0.309259 1.193967 0.713149 0.039 Uiso calc U P R 0.501(7) B 2
H H6BB -0.07254 1.26198 0.673076 0.039 Uiso calc U P R 0.501(7) B 2
H H6BC -0.0455 1.250762 0.774807 0.039 Uiso calc U P R 0.501(7) B 2
C C7B -0.1271(14) 0.9655(9) 0.7702(5) 0.0249(16) Uani d U P . 0.501(7) B 2
H H7BA -0.301988 0.96698 0.776404 0.037 Uiso calc U P R 0.501(7) B 2
H H7BB -0.018853 1.006464 0.825526 0.037 Uiso calc U P R 0.501(7) B 2
H H7BC -0.105117 0.866009 0.754232 0.037 Uiso calc U P R 0.501(7) B 2
C C8 0.4582(8) 0.5071(4) 0.3265(2) 0.0240(7) Uani d U . . 1.0 . .
C C9 0.4473(12) 0.5030(5) 0.2301(3) 0.0429(13) Uani d U . . 1.0 . .
H H9A 0.525697 0.597838 0.217593 0.051 Uiso calc U . R 1.0 . .
H H9AB 0.270462 0.48329 0.201355 0.051 Uiso calc U . R 1.0 . .
C C10 0.5829(8) 0.3867(4) 0.1934(2) 0.0258(8) Uani d U . . 1.0 . .
H H10A 0.757145 0.403902 0.2245 0.031 Uiso calc U . R 1.0 . .
H H10B 0.499289 0.291566 0.203787 0.031 Uiso calc U . R 1.0 . .
C C11 0.5855(15) 0.3847(5) 0.0963(3) 0.0587(18) Uani d U . . 1.0 . .
H H11A 0.411306 0.376699 0.066613 0.07 Uiso calc U . R 1.0 . .
H H11B 0.679746 0.477964 0.087195 0.07 Uiso calc U . R 1.0 . .
C C12 0.6989(16) 0.2646(5) 0.0532(4) 0.065(2) Uani d U . . 1.0 . .
H H12 0.862574 0.279333 0.093073 0.078 Uiso calc U . R 1.0 C 3
C C13A 0.7910(17) 0.2798(10) -0.0293(5) 0.035(2) Uani d U P . 0.524(8) D 3
H H13A 0.885733 0.203047 -0.042846 0.052 Uiso calc U P R 0.524(8) D 3
H H13B 0.899907 0.373546 -0.024267 0.052 Uiso calc U P R 0.524(8) D 3
H H13C 0.64891 0.272879 -0.075975 0.052 Uiso calc U P R 0.524(8) D 3
C C14A 0.5979(15) 0.1188(9) 0.0658(5) 0.0312(18) Uani d U P . 0.524(8) D 3
H H14A 0.697859 0.051835 0.041713 0.047 Uiso calc U P R 0.524(8) D 3
H H14B 0.424251 0.09233 0.036106 0.047 Uiso calc U P R 0.524(8) D 3
H H14C 0.603489 0.114178 0.12808 0.047 Uiso calc U P R 0.524(8) D 3
C C13B 0.9392(14) 0.2957(9) 0.0688(6) 0.0261(18) Uani d U P . 0.476(8) D 4
H H13D 0.994231 0.389935 0.05169 0.039 Uiso calc U P R 0.476(8) D 4
H H13E 1.009176 0.222342 0.035536 0.039 Uiso calc U P R 0.476(8) D 4
H H13F 0.997164 0.298387 0.131024 0.039 Uiso calc U P R 0.476(8) D 4
C C14B 0.5782(15) 0.2560(9) -0.0547(5) 0.0221(16) Uani d U P . 0.476(8) D 4
H H14D 0.639735 0.180238 -0.089132 0.033 Uiso calc U P R 0.476(8) D 4
H H14E 0.630753 0.348676 -0.074161 0.033 Uiso calc U P R 0.476(8) D 4
H H14F 0.395174 0.234165 -0.062453 0.033 Uiso calc U P R 0.476(8) D 4

loop_
_atom_site_aniso_label
_atom_site_aniso_U_11
_atom_site_aniso_U_22
_atom_site_aniso_U_33
_atom_site_aniso_U_12
_atom_site_aniso_U_13
_atom_site_aniso_U_23
Mo1 0.00957(13) 0.01229(13) 0.01845(14) 0.00131(9) 0.00235(9) -0.00136(9)
O1 0.0131(10) 0.0110(10) 0.0262(12) 0.0018(8) 0.0059(9) -0.0009(8)
O2 0.0070(9) 0.0104(9) 0.0175(10) 0.0048(7) 0.0031(7) -0.0015(7)
O3 0.0281(13) 0.0201(11) 0.0179(11) 0.0095(10) 0.0129(10) 0.0063(9)
O4 0.0229(12) 0.0246(12) 0.0122(10) 0.0128(10) -0.0031(9) -0.0033(9)
C1 0.0125(13) 0.0130(13) 0.0185(14) 0.0012(10) 0.0030(11) 0.0005(11)
C2 0.0174(15) 0.0138(14) 0.056(3) 0.0078(12) 0.0182(16) 0.0051(15)
C3A 0.019(4) 0.014(3) 0.017(3) 0.005(3) 0.002(3) -0.001(2)
C4A 0.017(3) 0.014(3) 0.024(3) 0.007(2) 0.005(3) 0.000(2)
C5A 0.016(3) 0.023(3) 0.027(3) 0.004(2) 0.004(2) -0.001(3)
C6A 0.029(4) 0.022(3) 0.029(4) 0.003(3) 0.015(3) -0.001(3)
C7A 0.038(5) 0.035(4) 0.018(3) 0.011(4) 0.006(3) 0.004(3)
C3B 0.019(4) 0.015(3) 0.017(3) 0.004(3) 0.003(3) -0.002(2)
C4B 0.016(3) 0.016(3) 0.019(3) 0.003(2) 0.004(3) -0.002(2)
C5B 0.017(3) 0.015(3) 0.023(3) 0.004(2) 0.006(2) 0.002(2)
C6B 0.025(4) 0.020(3) 0.038(5) 0.010(3) 0.015(4) 0.002(3)
C7B 0.022(3) 0.026(4) 0.028(4) 0.003(3) 0.008(3) 0.006(3)
C8 0.038(2) 0.0239(17) 0.0146(14) 0.0189(15) 0.0054(14) 0.0030(12)
C9 0.091(4) 0.034(2) 0.0147(16) 0.037(2) 0.014(2) 0.0066(15)
C10 0.043(2) 0.0176(15) 0.0198(16) 0.0045(14) 0.0150(15) 0.0032(12)
C11 0.137(6) 0.0198(19) 0.029(2) 0.013(3) 0.044(3) 0.0049(17)
C12 0.136(6) 0.020(2) 0.048(3) -0.001(3) 0.066(4) -0.0027(19)
C13A 0.043(5) 0.035(4) 0.029(4) 0.013(4) 0.011(3) -0.002(3)
C14A 0.031(4) 0.030(4) 0.030(4) 0.004(3) 0.006(3) -0.003(3)
C13B 0.013(3) 0.031(4) 0.034(4) 0.002(3) 0.008(3) 0.001(3)
C14B 0.028(4) 0.025(4) 0.014(3) 0.005(3) 0.009(3) 0.000(3)

loop_
_atom_type_symbol
_atom_type_description
_atom_type_scat_dispersion_real
_atom_type_scat_dispersion_imag
_atom_type_scat_source
C C 0.0033 0.0016 'International Tables Vol C Tables 4.2.6.8 and 6.1.1.4'
H H 0.0000 0.0000 'International Tables Vol C Tables 4.2.6.8 and 6.1.1.4'
Mo Mo -1.6832 0.6857 'International Tables Vol C Tables 4.2.6.8 and 6.1.1.4'
O O 0.0106 0.0060 'International Tables Vol C Tables 4.2.6.8 and 6.1.1.4'

loop_
_geom_angle_atom_site_label_1
_geom_angle_atom_site_label_2
_geom_angle_atom_site_label_3
_geom_angle_site_symmetry_1
_geom_angle_site_symmetry_3
_geom_angle
_geom_angle_publ_flag
Mo1 Mo1 O3 2_666 . 91.47(8) ?
Mo1 Mo1 O4 2_666 2_666 92.01(7) ?
O3 Mo1 O4 . 2_666 176.49(11) ?
Mo1 Mo1 O1 2_666 . 93.12(6) ?
O3 Mo1 O1 . . 90.67(9) ?
O4 Mo1 O1 2_666 . 88.68(9) ?
Mo1 Mo1 O2 2_666 2_666 90.19(6) ?
O3 Mo1 O2 . 2_666 88.59(9) ?
O4 Mo1 O2 2_666 2_666 91.86(9) ?
O1 Mo1 O2 . 2_666 176.63(9) ?
C1 O1 Mo1 . . 117.3(2) ?
C1 O2 Mo1 . 2_666 118.14(19) ?
C8 O3 Mo1 . . 117.7(2) ?
C8 O4 Mo1 . 2_666 116.6(2) ?
O1 C1 O2 . . 121.1(3) ?
O1 C1 C2 . . 120.5(3) ?
O2 C1 C2 . . 118.3(3) ?
C3A C2 C1 . . 117.1(4) ?
C1 C2 C3B . . 104.3(4) ?
C3A C2 H2A . . 108.0 ?
C1 C2 H2A . . 108.0 ?
C3A C2 H2B . . 108.0 ?
C1 C2 H2B . . 108.0 ?
H2A C2 H2B . . 107.3 ?
C2 C3A C4A . . 114.5(6) ?
C2 C3A H3A . . 122.7 ?
C4A C3A H3A . . 122.7 ?
C5A C4A C3A . . 114.9(6) ?
C5A C4A H4BA . . 108.5 ?
C3A C4A H4BA . . 108.5 ?
C5A C4A H4BB . . 108.5 ?
C3A C4A H4BB . . 108.5 ?
H4BA C4A H4BB . . 107.5 ?
C7A C5A C6A . . 110.7(6) ?
C7A C5A C4A . . 113.1(6) ?
C6A C5A C4A . . 109.5(6) ?
C7A C5A H5A . . 107.8 ?
C6A C5A H5A . . 107.8 ?
C4A C5A H5A . . 107.8 ?
C5A C6A H6AA . . 109.5 ?
C5A C6A H6AB . . 109.5 ?
H6AA C6A H6AB . . 109.5 ?
C5A C6A H6AC . . 109.5 ?
H6AA C6A H6AC . . 109.5 ?
H6AB C6A H6AC . . 109.5 ?
C5A C7A H7AA . . 109.5 ?
C5A C7A H7AB . . 109.5 ?
H7AA C7A H7AB . . 109.5 ?
C5A C7A H7AC . . 109.5 ?
H7AA C7A H7AC . . 109.5 ?
H7AB C7A H7AC . . 109.5 ?
C4B C3B C2 . . 110.9(6) ?
C4B C3B H3BA . . 109.5 ?
C2 C3B H3BA . . 109.5 ?
C4B C3B H3BB . . 109.5 ?
C2 C3B H3BB . . 109.5 ?
H3BA C3B H3BB . . 108.0 ?
C3B C4B C5B . . 115.9(6) ?
C3B C4B H4BC . . 108.3 ?
C5B C4B H4BC . . 108.3 ?
C3B C4B H4BD . . 108.3 ?
C5B C4B H4BD . . 108.3 ?
H4BC C4B H4BD . . 107.4 ?
C7B C5B C4B . . 111.7(6) ?
C7B C5B C6B . . 110.1(6) ?
C4B C5B C6B . . 110.3(6) ?
C7B C5B H5B . . 108.2 ?
C4B C5B H5B . . 108.2 ?
C6B C5B H5B . . 108.2 ?
C5B C6B H6BA . . 109.5 ?
C5B C6B H6BB . . 109.5 ?
H6BA C6B H6BB . . 109.5 ?
C5B C6B H6BC . . 109.5 ?
H6BA C6B H6BC . . 109.5 ?
H6BB C6B H6BC . . 109.5 ?
C5B C7B H7BA . . 109.5 ?
C5B C7B H7BB . . 109.5 ?
H7BA C7B H7BB . . 109.5 ?
C5B C7B H7BC . . 109.5 ?
H7BA C7B H7BC . . 109.5 ?
H7BB C7B H7BC . . 109.5 ?
O4 C8 O3 . . 122.2(3) ?
O4 C8 C9 . . 119.4(4) ?
O3 C8 C9 . . 118.4(4) ?
C8 C9 C10 . . 110.9(3) ?
C8 C9 H9A . . 109.5 ?
C10 C9 H9A . . 109.5 ?
C8 C9 H9AB . . 109.5 ?
C10 C9 H9AB . . 109.5 ?
H9A C9 H9AB . . 108.0 ?
C11 C10 C9 . . 112.1(4) ?
C11 C10 H10A . . 109.2 ?
C9 C10 H10A . . 109.2 ?
C11 C10 H10B . . 109.2 ?
C9 C10 H10B . . 109.2 ?
H10A C10 H10B . . 107.9 ?
C12 C11 C10 . . 115.5(5) ?
C12 C11 H11A . . 108.4 ?
C10 C11 H11A . . 108.4 ?
C12 C11 H11B . . 108.4 ?
C10 C11 H11B . . 108.4 ?
H11A C11 H11B . . 107.5 ?
C14A C12 C13A . . 116.2(6) ?
C13B C12 C11 . . 110.5(6) ?
C14A C12 C11 . . 116.4(5) ?
C13A C12 C11 . . 119.6(5) ?
C13B C12 C14B . . 113.1(6) ?
C11 C12 C14B . . 102.6(6) ?
C14A C12 H12 . . 99.4 ?
C13A C12 H12 . . 99.4 ?
C11 C12 H12 . . 99.4 ?
C12 C13A H13A . . 109.5 ?
C12 C13A H13B . . 109.5 ?
H13A C13A H13B . . 109.5 ?
C12 C13A H13C . . 109.5 ?
H13A C13A H13C . . 109.5 ?
H13B C13A H13C . . 109.5 ?
C12 C14A H14A . . 109.5 ?
C12 C14A H14B . . 109.5 ?
H14A C14A H14B . . 109.5 ?
C12 C14A H14C . . 109.5 ?
H14A C14A H14C . . 109.5 ?
H14B C14A H14C . . 109.5 ?
C12 C13B H13D . . 109.5 ?
C12 C13B H13E . . 109.5 ?
H13D C13B H13E . . 109.5 ?
C12 C13B H13F . . 109.5 ?
H13D C13B H13F . . 109.5 ?
H13E C13B H13F . . 109.5 ?
C12 C14B H14D . . 109.5 ?
C12 C14B H14E . . 109.5 ?
H14D C14B H14E . . 109.5 ?
C12 C14B H14F . . 109.5 ?
H14D C14B H14F . . 109.5 ?
H14E C14B H14F . . 109.5 ?

loop_
_geom_bond_atom_site_label_1
_geom_bond_atom_site_label_2
_geom_bond_site_symmetry_2
_geom_bond_distance
_geom_bond_publ_flag
Mo1 Mo1 2_666 2.0897(5) ?
Mo1 O3 . 2.095(2) ?
Mo1 O4 2_666 2.106(2) ?
Mo1 O1 . 2.108(2) ?
Mo1 O2 2_666 2.135(2) ?
O1 C1 . 1.258(4) ?
O2 C1 . 1.281(4) ?
O3 C8 . 1.266(5) ?
O4 C8 . 1.267(5) ?
C1 C2 . 1.500(4) ?
C2 C3A . 1.368(8) ?
C2 C3B . 1.711(9) ?
C2 H2A . 0.99 ?
C2 H2B . 0.99 ?
C3A C4A . 1.540(9) ?
C3A H3A . 0.95 ?
C4A C5A . 1.528(10) ?
C4A H4BA . 0.99 ?
C4A H4BB . 0.99 ?
C5A C7A . 1.514(11) ?
C5A C6A . 1.531(10) ?
C5A H5A . 1.0 ?
C6A H6AA . 0.98 ?
C6A H6AB . 0.98 ?
C6A H6AC . 0.98 ?
C7A H7AA . 0.98 ?
C7A H7AB . 0.98 ?
C7A H7AC . 0.98 ?
C3B C4B . 1.522(9) ?
C3B H3BA . 0.99 ?
C3B H3BB . 0.99 ?
C4B C5B . 1.530(9) ?
C4B H4BC . 0.99 ?
C4B H4BD . 0.99 ?
C5B C7B . 1.526(10) ?
C5B C6B . 1.533(9) ?
C5B H5B . 1.0 ?
C6B H6BA . 0.98 ?
C6B H6BB . 0.98 ?
C6B H6BC . 0.98 ?
C7B H7BA . 0.98 ?
C7B H7BB . 0.98 ?
C7B H7BC . 0.98 ?
C8 C9 . 1.501(5) ?
C9 C10 . 1.528(5) ?
C9 H9A . 0.99 ?
C9 H9AB . 0.99 ?
C10 C11 . 1.525(6) ?
C10 H10A . 0.99 ?
C10 H10B . 0.99 ?
C11 C12 . 1.519(7) ?
C11 H11A . 0.99 ?
C11 H11B . 0.99 ?
C12 C13B . 1.286(11) ?
C12 C14A . 1.457(9) ?
C12 C13A . 1.469(9) ?
C12 C14B . 1.717(10) ?
C12 H12 . 1.0 ?
C13A H13A . 0.98 ?
C13A H13B . 0.98 ?
C13A H13C . 0.98 ?
C14A H14A . 0.98 ?
C14A H14B . 0.98 ?
C14A H14C . 0.98 ?
C13B H13D . 0.98 ?
C13B H13E . 0.98 ?
C13B H13F . 0.98 ?
C14B H14D . 0.98 ?
C14B H14E . 0.98 ?
C14B H14F . 0.98 ?
